data_7105979
loop_
_publ_author_name
'Peter Roesky'
'Asamanjoy Bhunia'
'Yanhua Lan'
'Annie Powell'
'Sven Kureti'

_publ_section_title
;
 Salen-based metal&#x0096;organic frameworks of nickel and the lanthanides
;
_journal_name_full Chem.Commun.
_journal_page_first 2035
_journal_paper_doi 10.1039/c0cc04881j
_journal_volume 47
_journal_year 2011
_chemical_formula_sum 'C69 H97 Er2 N11 Ni3 O36'
_chemical_formula_weight 2167.23
_chemical_name_systematic
;
?
;
_space_group_IT_number 2
_symmetry_cell_setting triclinic
_symmetry_Int_Tables_number 2
_symmetry_space_group_name_Hall '-P 1'
_symmetry_space_group_name_H-M 'P -1'
_atom_sites_solution_hydrogens geom
_atom_sites_solution_primary direct
_atom_sites_solution_secondary difmap
_audit_creation_method SHELXL-97
_cell_angle_alpha 95.82(3)
_cell_angle_beta 100.58(3)
_cell_angle_gamma 94.33(3)
_cell_formula_units_Z 2
_cell_length_a 14.682(3)
_cell_length_b 15.347(3)
_cell_length_c 19.140(4)
_cell_measurement_temperature 150(2)
_cell_volume 4198.0(16)
_computing_cell_refinement 'STOE X-AREA, PLATON (A.L.Spek, 2005)'
_computing_data_collection 'STOE X-AREA'
_computing_data_reduction 'STOE X-RED, PLATON (A.L.Spek, 2005)'
_computing_molecular_graphics 'Diamond 2.1e/3'
_computing_publication_material 'X-STEP32, Microsoft Word'
_computing_structure_refinement 'SHELXL-97 (Sheldrick, 1997)'
_computing_structure_solution 'SHELXS-97 (Sheldrick, 1997)'
_diffrn_ambient_temperature 150(2)
_diffrn_measured_fraction_theta_full 0.932
_diffrn_measured_fraction_theta_max 0.932
_diffrn_measurement_device_type 'STOE IPDS 2'
_diffrn_measurement_method 'area detector'
_diffrn_radiation_monochromator graphite
_diffrn_radiation_source 'fine-focus sealed tube'
_diffrn_radiation_type MoK\a
_diffrn_radiation_wavelength 0.71073
_diffrn_reflns_av_R_equivalents 0.1229
_diffrn_reflns_av_sigmaI/netI 0.1428
_diffrn_reflns_limit_h_max 18
_diffrn_reflns_limit_h_min -18
_diffrn_reflns_limit_k_max 19
_diffrn_reflns_limit_k_min -19
_diffrn_reflns_limit_l_max 24
_diffrn_reflns_limit_l_min -23
_diffrn_reflns_number 32757
_diffrn_reflns_theta_full 26.74
_diffrn_reflns_theta_max 26.74
_diffrn_reflns_theta_min 1.34
_exptl_absorpt_coefficient_mu 2.732
_exptl_absorpt_correction_T_max 0.7897
_exptl_absorpt_correction_T_min 0.4926
_exptl_absorpt_correction_type integration
_exptl_absorpt_process_details 'STOE X-RED & X-SHAPE'
_exptl_crystal_colour red
_exptl_crystal_density_diffrn 1.715
_exptl_crystal_density_method 'not measured'
_exptl_crystal_description plates
_exptl_crystal_F_000 2192
_exptl_crystal_size_max 0.259
_exptl_crystal_size_mid 0.143
_exptl_crystal_size_min 0.085
_refine_diff_density_max 2.420
_refine_diff_density_min -4.173
_refine_diff_density_rms 0.221
_refine_ls_extinction_method none
_refine_ls_goodness_of_fit_ref 0.987
_refine_ls_hydrogen_treatment constr
_refine_ls_matrix_type full
_refine_ls_number_parameters 943
_refine_ls_number_reflns 16656
_refine_ls_number_restraints 0
_refine_ls_restrained_S_all 0.987
_refine_ls_R_factor_all 0.1121
_refine_ls_R_factor_gt 0.0765
_refine_ls_shift/su_max 0.001
_refine_ls_shift/su_mean 0.000
_refine_ls_structure_factor_coef Fsqd
_refine_ls_weighting_details 'calc w=1/[\s^2^(Fo^2^)+(0.1007P)^2^+0.0000P] where P=(Fo^2^+2Fc^2^)/3'
_refine_ls_weighting_scheme calc
_refine_ls_wR_factor_gt 0.1806
_refine_ls_wR_factor_ref 0.1994
_reflns_number_gt 11087
_reflns_number_total 16656
_reflns_threshold_expression >2sigma(I)
_cod_data_source_file C0CC04881J.TXT
_cod_data_source_block 2
_cod_original_cell_volume 4197.9(14)
_cod_database_code 7105979

loop_
_symmetry_equiv_pos_as_xyz
'x, y, z'
'-x, -y, -z'

loop_
_atom_site_label
_atom_site_type_symbol
_atom_site_fract_x
_atom_site_fract_y
_atom_site_fract_z
_atom_site_U_iso_or_equiv
_atom_site_adp_type
_atom_site_occupancy
_atom_site_symmetry_multiplicity
_atom_site_calc_flag
_atom_site_refinement_flags
_atom_site_disorder_assembly
_atom_site_disorder_group
C1 C -0.1071(7) -0.0538(5) -0.0765(5) 0.027(2) Uani 1 1 d . . .
C2 C -0.1988(7) -0.0338(6) -0.0665(6) 0.030(2) Uani 1 1 d . . .
H2 H -0.2357 -0.0034 -0.1004 0.036 Uiso 1 1 calc R . .
C3 C -0.2328(6) -0.0577(6) -0.0096(6) 0.029(2) Uani 1 1 d . . .
C4 C -0.1821(7) -0.1029(6) 0.0427(6) 0.032(2) Uani 1 1 d . . .
H4 H -0.2058 -0.1158 0.0838 0.039 Uiso 1 1 calc R . .
C5 C -0.0971(7) -0.1276(6) 0.0320(6) 0.035(2) Uani 1 1 d . . .
H5 H -0.0629 -0.1605 0.0655 0.042 Uiso 1 1 calc R . .
C6 C -0.0596(7) -0.1054(6) -0.0268(6) 0.030(2) Uani 1 1 d . . .
C7 C 0.0312(7) -0.1335(6) -0.0339(6) 0.035(2) Uani 1 1 d . . .
H7 H 0.0621 -0.1652 0.0020 0.042 Uiso 1 1 calc R . .
C8 C 0.1664(7) -0.1512(6) -0.0863(7) 0.038(3) Uani 1 1 d . . .
H8A H 0.2150 -0.1130 -0.0514 0.046 Uiso 1 1 calc R . .
H8B H 0.1664 -0.2118 -0.0729 0.046 Uiso 1 1 calc R . .
C9 C 0.1851(8) -0.1498(6) -0.1589(6) 0.039(3) Uani 1 1 d . . .
H9A H 0.1535 -0.2028 -0.1902 0.046 Uiso 1 1 calc R . .
H9B H 0.2528 -0.1484 -0.1581 0.046 Uiso 1 1 calc R . .
C10 C 0.1928(8) -0.0221(6) -0.2211(6) 0.035(2) Uani 1 1 d . . .
H10 H 0.2503 -0.0404 -0.2303 0.042 Uiso 1 1 calc R . .
C11 C 0.1623(7) 0.0565(6) -0.2484(6) 0.031(2) Uani 1 1 d . . .
C12 C 0.0711(7) 0.0801(6) -0.2488(6) 0.029(2) Uani 1 1 d . . .
C13 C 0.0464(7) 0.1568(7) -0.2810(6) 0.033(2) Uani 1 1 d . . .
H13 H -0.0147 0.1741 -0.2828 0.040 Uiso 1 1 calc R . .
C14 C 0.1084(7) 0.2059(6) -0.3092(6) 0.034(2) Uani 1 1 d . . .
C15 C 0.2227(7) 0.1069(7) -0.2815(7) 0.040(3) Uani 1 1 d . . .
H15 H 0.2821 0.0874 -0.2841 0.048 Uiso 1 1 calc R . .
C16 C 0.1999(7) 0.1827(6) -0.3102(6) 0.035(2) Uani 1 1 d . . .
H16 H 0.2431 0.2177 -0.3295 0.042 Uiso 1 1 calc R . .
C17 C 0.0845(7) 0.2912(6) -0.3359(6) 0.031(2) Uani 1 1 d . . .
C18 C 0.0084(7) 0.5122(6) -0.2470(7) 0.037(2) Uani 1 1 d . . .
C19 C -0.0022(8) 0.5453(6) -0.1744(6) 0.037(2) Uani 1 1 d . . .
C20 C 0.0685(8) 0.5979(7) -0.1297(7) 0.040(3) Uani 1 1 d . . .
H20 H 0.1240 0.6138 -0.1461 0.048 Uiso 1 1 calc R . .
C21 C 0.0601(8) 0.6280(6) -0.0611(6) 0.035(2) Uani 1 1 d . . .
H21 H 0.1088 0.6664 -0.0313 0.042 Uiso 1 1 calc R . .
C22 C -0.0203(8) 0.6024(6) -0.0350(6) 0.035(2) Uani 1 1 d . . .
C23 C -0.0917(8) 0.5447(6) -0.0790(6) 0.032(2) Uani 1 1 d . . .
C24 C -0.0831(8) 0.5172(6) -0.1492(6) 0.033(2) Uani 1 1 d . . .
H24 H -0.1315 0.4796 -0.1801 0.040 Uiso 1 1 calc R . .
C25 C -0.0280(8) 0.6382(6) 0.0356(6) 0.033(2) Uani 1 1 d . . .
H25 H 0.0230 0.6769 0.0621 0.040 Uiso 1 1 calc R . .
C26 C -0.0966(8) 0.6636(7) 0.1398(7) 0.042(3) Uani 1 1 d . . .
H26A H -0.0739 0.7268 0.1448 0.050 Uiso 1 1 calc R . .
H26B H -0.0546 0.6345 0.1748 0.050 Uiso 1 1 calc R . .
C27 C -0.1930(8) 0.6534(6) 0.1532(6) 0.037(2) Uani 1 1 d . . .
H27A H -0.1929 0.6598 0.2052 0.044 Uiso 1 1 calc R . .
H27B H -0.2305 0.6979 0.1310 0.044 Uiso 1 1 calc R . .
C28 C -0.2799(8) 0.5132(6) 0.1524(6) 0.036(2) Uani 1 1 d . . .
H28 H -0.2895 0.5349 0.1986 0.043 Uiso 1 1 calc R . .
C29 C -0.3211(8) 0.4264(6) 0.1223(6) 0.035(2) Uani 1 1 d . . .
C30 C -0.3192(7) 0.3951(6) 0.0507(6) 0.032(2) Uani 1 1 d . . .
C31 C -0.3624(7) 0.3084(6) 0.0261(6) 0.031(2) Uani 1 1 d . . .
H31 H -0.3666 0.2856 -0.0225 0.038 Uiso 1 1 calc R . .
C32 C -0.3984(7) 0.2564(6) 0.0721(6) 0.032(2) Uani 1 1 d . . .
C33 C -0.3976(8) 0.2888(6) 0.1421(6) 0.036(2) Uani 1 1 d . . .
H33 H -0.4225 0.2525 0.1728 0.043 Uiso 1 1 calc R . .
C34 C -0.3610(8) 0.3730(6) 0.1674(7) 0.040(3) Uani 1 1 d . . .
H34 H -0.3623 0.3959 0.2152 0.048 Uiso 1 1 calc R . .
C35 C -0.4389(8) 0.1615(6) 0.0430(7) 0.038(3) Uani 1 1 d . . .
C36 C -0.6688(8) 0.0341(6) 0.0021(7) 0.042(3) Uani 1 1 d . . .
C37 C 0.0419(7) 0.3653(6) -0.5520(6) 0.033(2) Uani 1 1 d . . .
C38 C 0.0726(7) 0.2850(6) -0.5901(6) 0.033(2) Uani 1 1 d . . .
C39 C 0.1321(8) 0.2333(6) -0.5513(6) 0.038(3) Uani 1 1 d . . .
H39 H 0.1486 0.2460 -0.5008 0.046 Uiso 1 1 calc R . .
C40 C 0.1685(8) 0.1622(6) -0.5862(6) 0.035(2) Uani 1 1 d . A .
C41 C 0.0477(8) 0.2661(7) -0.6646(7) 0.042(3) Uani 1 1 d . . .
H41 H 0.0065 0.3007 -0.6916 0.051 Uiso 1 1 calc R . .
C42 C 0.0831(8) 0.1980(7) -0.6975(7) 0.044(3) Uani 1 1 d . . .
H42 H 0.0668 0.1859 -0.7481 0.053 Uiso 1 1 calc R . .
C43 C 0.1439(7) 0.1437(7) -0.6592(6) 0.037(2) Uani 1 1 d . . .
C44 C 0.1804(8) 0.0743(8) -0.6988(6) 0.044(3) Uani 1 1 d . A .
H44 H 0.1598 0.0648 -0.7492 0.053 Uiso 1 1 calc R . .
C45A C 0.2950(13) -0.0259(11) -0.7181(10) 0.022(3) Uiso 0.50 1 d P A 1
H45A H 0.2517 -0.0611 -0.7587 0.027 Uiso 0.50 1 calc PR A 1
H45B H 0.3356 0.0161 -0.7374 0.027 Uiso 0.50 1 calc PR A 1
C46A C 0.3486(17) -0.0811(14) -0.6770(12) 0.033(5) Uiso 0.50 1 d P A 1
H46A H 0.4128 -0.0741 -0.6862 0.040 Uiso 0.50 1 calc PR A 1
H46B H 0.3233 -0.1427 -0.6941 0.040 Uiso 0.50 1 calc PR A 1
C45B C 0.259(2) -0.0613(18) -0.7121(16) 0.056(7) Uiso 0.50 1 d P A 2
H45C H 0.1988 -0.0986 -0.7280 0.067 Uiso 0.50 1 calc PR A 2
H45D H 0.2805 -0.0456 -0.7555 0.067 Uiso 0.50 1 calc PR A 2
C46B C 0.3174(14) -0.1058(12) -0.6785(10) 0.020(4) Uiso 0.50 1 d P A 2
H46C H 0.3707 -0.1095 -0.7033 0.024 Uiso 0.50 1 calc PR A 2
H46D H 0.2883 -0.1664 -0.6795 0.024 Uiso 0.50 1 calc PR A 2
C47 C 0.4134(8) -0.1050(6) -0.5571(6) 0.038(3) Uani 1 1 d . A .
H47 H 0.4471 -0.1474 -0.5783 0.046 Uiso 1 1 calc R . .
C48 C 0.4327(8) -0.0886(6) -0.4811(6) 0.035(2) Uani 1 1 d . . .
C49 C 0.4930(7) -0.1408(6) -0.4405(6) 0.035(2) Uani 1 1 d . . .
H49 H 0.5245 -0.1827 -0.4646 0.042 Uiso 1 1 calc R . .
C50 C 0.5067(9) -0.1320(7) -0.3672(6) 0.042(3) Uani 1 1 d . . .
H50 H 0.5484 -0.1665 -0.3407 0.050 Uiso 1 1 calc R . .
C51 C 0.4583(7) -0.0713(6) -0.3312(6) 0.032(2) Uani 1 1 d . . .
C52 C 0.4005(9) -0.0194(7) -0.3705(6) 0.041(3) Uani 1 1 d . . .
H52 H 0.3689 0.0218 -0.3459 0.049 Uiso 1 1 calc R . .
C53 C 0.3867(8) -0.0253(7) -0.4457(6) 0.039(3) Uani 1 1 d . A .
C54 C 0.4688(8) -0.0583(7) -0.2520(6) 0.038(2) Uani 1 1 d . . .
C55 C 0.2071(9) 0.6030(7) -0.3563(7) 0.044(3) Uani 1 1 d . . .
H55 H 0.1648 0.6318 -0.3321 0.053 Uiso 1 1 calc R . .
C56 C 0.3560(14) 0.6118(13) -0.3911(14) 0.103(7) Uani 1 1 d . . .
H56A H 0.4091 0.6565 -0.3853 0.155 Uiso 1 1 calc R . .
H56B H 0.3310 0.5950 -0.4422 0.155 Uiso 1 1 calc R . .
H56C H 0.3765 0.5600 -0.3690 0.155 Uiso 1 1 calc R . .
C57 C 0.3075(13) 0.7388(10) -0.3277(10) 0.077(5) Uani 1 1 d . . .
H57A H 0.3696 0.7595 -0.3346 0.116 Uiso 1 1 calc R . .
H57B H 0.3062 0.7446 -0.2764 0.116 Uiso 1 1 calc R . .
H57C H 0.2615 0.7743 -0.3520 0.116 Uiso 1 1 calc R . .
C58 C 0.3984(13) 0.4208(11) 0.1042(10) 0.077(5) Uiso 1 1 d . . .
H58A H 0.3714 0.3962 0.1420 0.116 Uiso 1 1 calc R . .
H58B H 0.3666 0.4721 0.0903 0.116 Uiso 1 1 calc R . .
H58C H 0.4648 0.4388 0.1219 0.116 Uiso 1 1 calc R . .
C59 C 0.3438(16) 0.2685(13) 0.0522(13) 0.103(6) Uiso 1 1 d . . .
H59A H 0.3267 0.2715 0.0994 0.154 Uiso 1 1 calc R . .
H59B H 0.3880 0.2242 0.0486 0.154 Uiso 1 1 calc R . .
H59C H 0.2879 0.2523 0.0150 0.154 Uiso 1 1 calc R . .
C60 C 0.4186(10) 0.3743(9) -0.0136(8) 0.058(3) Uiso 1 1 d . . .
H60 H 0.4487 0.4316 -0.0122 0.070 Uiso 1 1 calc R . .
C61 C -0.3548(14) -0.3332(12) -0.4002(11) 0.089(5) Uiso 1 1 d . . .
H61A H -0.3829 -0.2933 -0.3688 0.133 Uiso 1 1 calc R . .
H61B H -0.4035 -0.3753 -0.4300 0.133 Uiso 1 1 calc R . .
H61C H -0.3232 -0.2991 -0.4309 0.133 Uiso 1 1 calc R . .
C62 C -0.2707(16) -0.3618(14) -0.2777(13) 0.106(7) Uiso 1 1 d . . .
H62A H -0.3116 -0.3178 -0.2648 0.159 Uiso 1 1 calc R . .
H62B H -0.2056 -0.3389 -0.2595 0.159 Uiso 1 1 calc R . .
H62C H -0.2843 -0.4157 -0.2567 0.159 Uiso 1 1 calc R . .
C63 C -0.2422(10) -0.4393(8) -0.3893(8) 0.052(3) Uiso 1 1 d . . .
H63 H -0.1999 -0.4705 -0.3600 0.062 Uiso 1 1 calc R . .
C64 C 0.0764(14) -0.0720(11) -0.5423(11) 0.085(5) Uiso 1 1 d . . .
H64A H 0.0664 -0.0152 -0.5180 0.127 Uiso 1 1 calc R . .
H64B H 0.0170 -0.1005 -0.5702 0.127 Uiso 1 1 calc R . .
H64C H 0.1202 -0.0627 -0.5745 0.127 Uiso 1 1 calc R . .
C65 C 0.1249(14) -0.0964(12) -0.4150(11) 0.083(5) Uiso 1 1 d . . .
H65A H 0.1077 -0.0359 -0.4100 0.125 Uiso 1 1 calc R . .
H65B H 0.1898 -0.0976 -0.3912 0.125 Uiso 1 1 calc R . .
H65C H 0.0844 -0.1341 -0.3928 0.125 Uiso 1 1 calc R . .
C66 C 0.1357(12) -0.2077(10) -0.5079(11) 0.074(4) Uiso 1 1 d . . .
H66 H 0.1312 -0.2234 -0.5578 0.088 Uiso 1 1 calc R . .
C67 C -0.3140(16) 0.3259(14) -0.4111(14) 0.107(7) Uiso 1 1 d . . .
H67A H -0.3395 0.3158 -0.4626 0.161 Uiso 1 1 calc R . .
H67B H -0.3107 0.2693 -0.3917 0.161 Uiso 1 1 calc R . .
H67C H -0.2514 0.3568 -0.4030 0.161 Uiso 1 1 calc R . .
C68 C -0.4534(13) 0.3999(12) -0.4265(11) 0.084(5) Uiso 1 1 d . . .
H68A H -0.4497 0.3742 -0.4748 0.126 Uiso 1 1 calc R . .
H68B H -0.4532 0.4639 -0.4252 0.126 Uiso 1 1 calc R . .
H68C H -0.5110 0.3756 -0.4137 0.126 Uiso 1 1 calc R . .
C69 C -0.3552(15) 0.4012(13) -0.3108(13) 0.094(6) Uiso 1 1 d . . .
H69 H -0.3979 0.4356 -0.2915 0.113 Uiso 1 1 calc R . .
N1 N 0.1483(6) -0.0683(5) -0.1856(5) 0.0318(19) Uani 1 1 d . . .
N2 N 0.0721(6) -0.1179(5) -0.0859(5) 0.0315(19) Uani 1 1 d . . .
N3 N -0.0976(6) 0.6229(5) 0.0668(5) 0.037(2) Uani 1 1 d . . .
N4 N -0.2303(6) 0.5637(5) 0.1199(5) 0.0315(19) Uani 1 1 d . . .
N5 N 0.3536(6) -0.0669(5) -0.6001(5) 0.034(2) Uani 1 1 d . . .
N6 N 0.2409(7) 0.0230(6) -0.6690(6) 0.044(2) Uani 1 1 d . . .
N7 N 0.2854(7) 0.6470(6) -0.3574(6) 0.047(2) Uani 1 1 d . . .
N8 N -0.3736(11) 0.3790(11) -0.3756(9) 0.085(4) Uani 1 1 d . . .
N9 N 0.3870(8) 0.3547(7) 0.0425(7) 0.058(3) Uiso 1 1 d . . .
N10 N -0.2866(9) -0.3813(7) -0.3562(7) 0.060(3) Uiso 1 1 d . . .
N11 N 0.1145(9) -0.1279(8) -0.4894(7) 0.064(3) Uiso 1 1 d . . .
O1 O -0.0759(5) -0.0257(4) -0.1305(4) 0.0315(15) Uani 1 1 d . . .
O2 O 0.0106(5) 0.0390(4) -0.2181(4) 0.0331(16) Uani 1 1 d . . .
O3 O -0.2850(5) 0.4407(4) 0.0054(4) 0.0368(17) Uani 1 1 d . . .
O4 O -0.1678(5) 0.5129(5) -0.0570(4) 0.0408(18) Uani 1 1 d . . .
O5 O 0.3318(6) 0.0273(5) -0.4786(5) 0.047(2) Uani 1 1 d . . .
O6 O 0.2283(6) 0.1207(5) -0.5452(4) 0.050(2) Uani 1 1 d . . .
O7 O -0.0013(6) 0.3082(5) -0.3497(5) 0.047(2) Uani 1 1 d . . .
O8 O 0.1469(5) 0.3487(4) -0.3427(4) 0.0342(16) Uani 1 1 d . . .
O9 O -0.0600(5) 0.4768(5) -0.2940(4) 0.0414(18) Uani 1 1 d . . .
O10 O 0.0893(6) 0.5203(5) -0.2638(4) 0.0432(19) Uani 1 1 d . . .
O11 O -0.4376(7) 0.1103(5) 0.0911(5) 0.056(2) Uani 1 1 d . . .
O12 O -0.4670(6) 0.1444(5) -0.0228(5) 0.050(2) Uani 1 1 d . . .
O13 O 0.0635(6) 0.3784(5) -0.4840(4) 0.0380(18) Uani 1 1 d . . .
O14 O 0.4124(5) -0.0123(5) -0.2254(4) 0.0418(19) Uani 1 1 d . . .
O15 O 0.5325(6) -0.0875(7) -0.2131(5) 0.057(2) Uani 1 1 d . . .
O16 O 0.1823(5) 0.5247(5) -0.3848(4) 0.0380(17) Uani 1 1 d . . .
O17 O 0.0020(5) 0.5843(4) -0.4093(4) 0.0368(18) Uani 1 1 d . . .
O18 O -0.1123(5) 0.4209(5) -0.4511(5) 0.0403(19) Uani 1 1 d . . .
O19 O -0.5974(6) 0.1515(5) -0.1490(4) 0.0428(19) Uani 1 1 d . . .
O20 O -0.6474(6) 0.0407(6) -0.0587(5) 0.051(2) Uani 1 1 d . . .
O21 O -0.4145(6) 0.1069(5) -0.1668(5) 0.0439(19) Uani 1 1 d . . .
O22 O -0.3808(5) -0.0110(6) -0.0555(4) 0.047(2) Uani 1 1 d . . .
O23 O 0.3887(6) 0.2061(5) -0.4110(5) 0.055(2) Uiso 1 1 d . . .
O24 O -0.3090(14) -0.1732(11) -0.2049(11) 0.139(6) Uiso 1 1 d . . .
O25 O -0.2503(7) -0.4568(6) -0.4545(6) 0.061(2) Uiso 1 1 d . . .
O26 O 0.1599(9) -0.2633(8) -0.4710(7) 0.087(3) Uiso 1 1 d . . .
O27 O 0.4118(7) 0.3217(6) -0.0701(6) 0.067(3) Uiso 1 1 d . . .
O28 O -0.2842(9) 0.3830(7) -0.2660(7) 0.081(3) Uiso 1 1 d . . .
O29 O -0.4947(8) 0.3638(7) -0.1766(7) 0.076(3) Uiso 1 1 d . . .
O30 O -0.3053(7) 0.3574(6) -0.1317(6) 0.064(3) Uiso 1 1 d . . .
O31 O -0.2497(6) 0.1946(5) -0.0967(5) 0.054(2) Uiso 1 1 d . . .
O32 O -0.0946(6) 0.1705(5) -0.1529(5) 0.049(2) Uiso 1 1 d . . .
O33 O -0.1360(7) 0.2774(6) -0.2627(6) 0.063(2) Uiso 1 1 d . . .
O34 O 0.4239(11) 0.4632(9) -0.2857(9) 0.104(4) Uiso 1 1 d . . .
O35 O 0.2982(6) 0.3641(5) -0.4150(5) 0.051(2) Uiso 1 1 d . . .
O36 O 0.4756(7) 0.2065(6) -0.2663(5) 0.055(2) Uiso 1 1 d . . .
Ni1 Ni 0.03874(9) -0.04443(7) -0.15480(7) 0.0290(3) Uani 1 1 d . . .
Ni2 Ni -0.19537(10) 0.53573(8) 0.03346(8) 0.0321(3) Uani 1 1 d . . .
Ni3 Ni 0.28857(10) 0.02587(8) -0.57354(8) 0.0370(3) Uani 1 1 d . A .
Er1 Er -0.51771(3) 0.02840(3) -0.10814(3) 0.02783(13) Uani 1 1 d . . .
Er2 Er 0.03654(3) 0.45113(3) -0.38281(3) 0.02978(13) Uani 1 1 d . . .

loop_
_atom_site_aniso_label
_atom_site_aniso_U_11
_atom_site_aniso_U_22
_atom_site_aniso_U_33
_atom_site_aniso_U_23
_atom_site_aniso_U_13
_atom_site_aniso_U_12
C1 0.028(5) 0.025(4) 0.029(6) 0.000(4) 0.009(4) 0.011(3)
C2 0.031(5) 0.037(5) 0.026(6) 0.007(4) 0.007(4) 0.019(4)
C3 0.022(4) 0.035(4) 0.033(6) 0.003(4) 0.007(4) 0.015(4)
C4 0.036(5) 0.036(5) 0.029(6) 0.004(4) 0.015(5) 0.010(4)
C5 0.035(5) 0.035(5) 0.037(7) 0.013(4) 0.005(5) 0.016(4)
C6 0.031(5) 0.032(4) 0.031(6) 0.002(4) 0.008(4) 0.015(4)
C7 0.029(5) 0.035(5) 0.044(7) 0.011(4) 0.004(5) 0.019(4)
C8 0.032(5) 0.033(5) 0.054(8) 0.012(5) 0.011(5) 0.019(4)
C9 0.051(7) 0.030(5) 0.039(7) 0.005(4) 0.014(5) 0.022(4)
C10 0.041(6) 0.030(4) 0.043(7) 0.007(4) 0.021(5) 0.020(4)
C11 0.041(6) 0.025(4) 0.032(6) 0.002(4) 0.022(5) 0.009(4)
C12 0.024(5) 0.032(4) 0.032(6) -0.001(4) 0.008(4) 0.006(4)
C13 0.024(5) 0.047(5) 0.032(6) 0.004(4) 0.007(4) 0.016(4)
C14 0.041(6) 0.028(4) 0.036(7) 0.005(4) 0.014(5) 0.016(4)
C15 0.031(5) 0.041(5) 0.058(8) 0.015(5) 0.021(5) 0.020(4)
C16 0.036(5) 0.032(5) 0.041(7) 0.011(4) 0.014(5) 0.011(4)
C17 0.031(5) 0.033(5) 0.033(6) 0.002(4) 0.012(4) 0.010(4)
C18 0.034(5) 0.035(5) 0.046(8) 0.006(4) 0.015(5) 0.015(4)
C19 0.041(6) 0.035(5) 0.036(7) -0.001(4) 0.010(5) 0.016(4)
C20 0.046(6) 0.041(5) 0.037(7) 0.009(5) 0.014(5) 0.007(5)
C21 0.042(6) 0.037(5) 0.025(6) 0.003(4) 0.007(5) 0.005(4)
C22 0.042(6) 0.034(5) 0.034(7) 0.005(4) 0.020(5) 0.005(4)
C23 0.044(6) 0.030(4) 0.025(6) 0.005(4) 0.008(5) 0.020(4)
C24 0.041(6) 0.031(4) 0.025(6) -0.002(4) 0.002(5) 0.002(4)
C25 0.043(6) 0.025(4) 0.031(6) 0.001(4) 0.007(5) 0.003(4)
C26 0.039(6) 0.042(5) 0.040(7) -0.006(5) 0.004(5) 0.000(5)
C27 0.050(6) 0.027(4) 0.037(7) -0.004(4) 0.020(5) 0.011(4)
C28 0.049(6) 0.034(5) 0.025(6) -0.005(4) 0.013(5) 0.011(4)
C29 0.040(6) 0.036(5) 0.032(7) 0.004(4) 0.011(5) 0.012(4)
C30 0.037(5) 0.030(4) 0.031(6) 0.004(4) 0.011(5) 0.008(4)
C31 0.037(5) 0.036(5) 0.023(6) -0.002(4) 0.010(4) 0.012(4)
C32 0.039(5) 0.023(4) 0.036(7) -0.001(4) 0.007(5) 0.013(4)
C33 0.048(6) 0.036(5) 0.027(6) 0.006(4) 0.014(5) -0.001(4)
C34 0.046(6) 0.037(5) 0.038(7) -0.009(4) 0.018(5) -0.004(5)
C35 0.041(6) 0.033(5) 0.045(8) -0.001(5) 0.017(5) 0.016(4)
C36 0.038(6) 0.030(5) 0.060(9) -0.007(5) 0.017(6) 0.011(4)
C37 0.038(5) 0.025(4) 0.041(7) 0.005(4) 0.012(5) 0.017(4)
C38 0.042(6) 0.026(4) 0.033(6) 0.000(4) 0.008(5) 0.016(4)
C39 0.058(7) 0.034(5) 0.022(6) -0.004(4) 0.005(5) 0.022(5)
C40 0.041(6) 0.033(5) 0.030(7) 0.003(4) -0.001(5) 0.025(4)
C41 0.048(7) 0.039(5) 0.041(8) 0.006(5) 0.004(5) 0.019(5)
C42 0.047(7) 0.052(6) 0.033(7) 0.000(5) 0.005(5) 0.020(5)
C43 0.033(5) 0.043(5) 0.037(7) 0.004(4) 0.009(5) 0.019(4)
C44 0.050(7) 0.060(7) 0.024(7) -0.006(5) 0.001(5) 0.032(6)
C47 0.043(6) 0.035(5) 0.040(7) -0.001(4) 0.017(5) 0.015(4)
C48 0.051(6) 0.037(5) 0.022(6) 0.006(4) 0.009(5) 0.023(5)
C49 0.039(6) 0.037(5) 0.032(7) 0.003(4) 0.008(5) 0.020(4)
C50 0.056(7) 0.045(6) 0.034(7) 0.017(5) 0.015(6) 0.033(5)
C51 0.036(5) 0.041(5) 0.026(6) 0.007(4) 0.016(5) 0.014(4)
C52 0.060(7) 0.040(5) 0.027(7) 0.004(4) 0.011(5) 0.030(5)
C53 0.050(6) 0.044(5) 0.029(6) -0.003(4) 0.018(5) 0.026(5)
C54 0.051(7) 0.042(5) 0.021(6) 0.000(4) 0.007(5) 0.011(5)
C55 0.047(7) 0.042(6) 0.048(8) 0.014(5) 0.012(6) 0.012(5)
C56 0.075(12) 0.103(13) 0.15(2) 0.009(13) 0.069(14) 0.005(10)
C57 0.083(12) 0.066(9) 0.079(13) 0.012(8) 0.011(10) -0.015(8)
N1 0.039(5) 0.025(4) 0.034(6) 0.007(3) 0.008(4) 0.013(3)
N2 0.032(4) 0.024(3) 0.040(6) 0.004(3) 0.008(4) 0.012(3)
N3 0.037(5) 0.033(4) 0.045(6) 0.000(4) 0.018(4) 0.012(4)
N4 0.035(4) 0.025(4) 0.036(6) -0.001(3) 0.014(4) 0.008(3)
N5 0.038(5) 0.039(4) 0.028(5) -0.001(4) 0.009(4) 0.017(4)
N6 0.051(6) 0.045(5) 0.038(6) 0.001(4) 0.005(5) 0.031(4)
N7 0.042(6) 0.047(5) 0.052(7) 0.009(5) 0.009(5) -0.001(4)
N8 0.079(10) 0.120(12) 0.057(10) 0.009(8) 0.013(8) 0.013(9)
O1 0.036(4) 0.040(3) 0.025(4) 0.013(3) 0.012(3) 0.019(3)
O2 0.026(3) 0.035(3) 0.044(5) 0.012(3) 0.013(3) 0.013(3)
O3 0.049(4) 0.037(3) 0.026(4) 0.000(3) 0.012(4) 0.004(3)
O4 0.039(4) 0.045(4) 0.038(5) -0.001(3) 0.015(4) -0.008(3)
O5 0.068(6) 0.042(4) 0.038(5) 0.004(3) 0.017(4) 0.033(4)
O6 0.072(6) 0.055(4) 0.022(5) -0.002(3) -0.005(4) 0.041(4)
O7 0.047(5) 0.041(4) 0.063(6) 0.024(4) 0.021(4) 0.022(3)
O8 0.038(4) 0.043(4) 0.025(4) 0.012(3) 0.008(3) 0.010(3)
O9 0.039(4) 0.052(4) 0.031(5) -0.008(3) 0.011(4) 0.005(3)
O10 0.042(4) 0.059(5) 0.028(5) 0.003(3) 0.005(4) 0.014(4)
O11 0.083(7) 0.026(3) 0.062(7) 0.007(4) 0.021(5) 0.001(4)
O12 0.063(6) 0.033(4) 0.050(6) -0.006(4) 0.003(4) 0.010(4)
O13 0.059(5) 0.044(4) 0.013(4) 0.004(3) 0.004(3) 0.028(3)
O14 0.038(4) 0.049(4) 0.038(5) -0.003(3) 0.009(4) 0.013(3)
O15 0.055(5) 0.102(7) 0.019(5) 0.019(4) 0.000(4) 0.040(5)
O16 0.033(4) 0.043(4) 0.044(5) 0.006(3) 0.020(4) 0.010(3)
O17 0.054(5) 0.028(3) 0.035(5) 0.014(3) 0.012(4) 0.025(3)
O18 0.027(4) 0.044(4) 0.046(5) -0.003(3) -0.003(3) 0.015(3)
O19 0.050(5) 0.048(4) 0.037(5) 0.009(3) 0.016(4) 0.024(4)
O20 0.036(4) 0.082(6) 0.050(6) 0.016(4) 0.034(4) 0.029(4)
O21 0.044(4) 0.053(4) 0.046(5) 0.019(4) 0.025(4) 0.019(4)
O22 0.035(4) 0.086(6) 0.028(5) 0.025(4) 0.001(3) 0.040(4)
Ni1 0.0296(6) 0.0285(5) 0.0332(8) 0.0069(5) 0.0108(6) 0.0143(5)
Ni2 0.0397(7) 0.0295(6) 0.0281(8) -0.0016(5) 0.0113(6) 0.0045(5)
Ni3 0.0474(8) 0.0375(6) 0.0282(8) -0.0005(5) 0.0067(6) 0.0255(6)
Er1 0.0298(2) 0.0298(2) 0.0266(3) 0.00413(16) 0.00884(19) 0.01113(16)
Er2 0.0354(2) 0.0282(2) 0.0295(3) 0.00495(17) 0.0106(2) 0.01460(17)

loop_
_atom_type_symbol
_atom_type_description
_atom_type_scat_dispersion_real
_atom_type_scat_dispersion_imag
_atom_type_scat_source
C C 0.0033 0.0016 'International Tables Vol C Tables 4.2.6.8 and 6.1.1.4'
H H 0.0000 0.0000 'International Tables Vol C Tables 4.2.6.8 and 6.1.1.4'
N N 0.0061 0.0033 'International Tables Vol C Tables 4.2.6.8 and 6.1.1.4'
O O 0.0106 0.0060 'International Tables Vol C Tables 4.2.6.8 and 6.1.1.4'
Ni Ni 0.3393 1.1124 'International Tables Vol C Tables 4.2.6.8 and 6.1.1.4'
Er Er -0.2586 4.9576 'International Tables Vol C Tables 4.2.6.8 and 6.1.1.4'

loop_
_geom_angle_atom_site_label_1
_geom_angle_atom_site_label_2
_geom_angle_atom_site_label_3
_geom_angle
_geom_angle_site_symmetry_1
_geom_angle_site_symmetry_3
_geom_angle_publ_flag
O1 C1 C6 125.5(8) . . ?
O1 C1 C2 118.4(9) . . ?
C6 C1 C2 116.1(9) . . ?
C3 C2 C1 120.9(9) . . ?
C2 C3 C4 122.6(8) . . ?
C2 C3 C36 118.1(9) . 2_455 ?
C4 C3 C36 119.2(10) . 2_455 ?
C5 C4 C3 117.6(10) . . ?
C4 C5 C6 121.7(9) . . ?
C5 C6 C1 120.8(8) . . ?
C5 C6 C7 118.4(9) . . ?
C1 C6 C7 120.8(9) . . ?
N2 C7 C6 124.0(10) . . ?
C9 C8 N2 107.6(9) . . ?
C8 C9 N1 106.6(8) . . ?
N1 C10 C11 124.1(9) . . ?
C15 C11 C12 119.4(9) . . ?
C15 C11 C10 118.4(9) . . ?
C12 C11 C10 121.9(9) . . ?
O2 C12 C11 124.1(9) . . ?
O2 C12 C13 118.6(8) . . ?
C11 C12 C13 117.2(9) . . ?
C14 C13 C12 121.4(9) . . ?
C13 C14 C16 122.3(9) . . ?
C13 C14 C17 120.6(9) . . ?
C16 C14 C17 117.0(9) . . ?
C16 C15 C11 123.1(9) . . ?
C15 C16 C14 116.3(10) . . ?
O8 C17 O7 118.8(9) . . ?
O8 C17 C14 121.1(9) . . ?
O7 C17 C14 120.0(9) . . ?
O8 C17 Er2 59.9(5) . . ?
O7 C17 Er2 58.9(5) . . ?
C14 C17 Er2 178.4(7) . . ?
O9 C18 O10 118.7(10) . . ?
O9 C18 C19 122.0(10) . . ?
O10 C18 C19 119.3(10) . . ?
O9 C18 Er2 60.4(6) . . ?
O10 C18 Er2 58.3(6) . . ?
C19 C18 Er2 177.6(8) . . ?
C20 C19 C24 120.1(10) . . ?
C20 C19 C18 120.1(10) . . ?
C24 C19 C18 119.6(10) . . ?
C19 C20 C21 120.7(11) . . ?
C20 C21 C22 120.4(11) . . ?
C23 C22 C21 119.6(10) . . ?
C23 C22 C25 121.7(10) . . ?
C21 C22 C25 118.6(10) . . ?
O4 C23 C24 117.5(10) . . ?
O4 C23 C22 123.5(10) . . ?
C24 C23 C22 119.0(10) . . ?
C23 C24 C19 120.1(10) . . ?
N3 C25 C22 126.4(10) . . ?
N3 C26 C27 108.1(9) . . ?
N4 C27 C26 104.8(8) . . ?
N4 C28 C29 123.5(10) . . ?
C30 C29 C34 121.6(9) . . ?
C30 C29 C28 120.6(10) . . ?
C34 C29 C28 117.8(10) . . ?
O3 C30 C29 125.2(9) . . ?
O3 C30 C31 118.7(9) . . ?
C29 C30 C31 116.0(9) . . ?
C32 C31 C30 121.2(9) . . ?
C33 C32 C31 121.1(9) . . ?
C33 C32 C35 120.5(10) . . ?
C31 C32 C35 118.4(9) . . ?
C34 C33 C32 120.0(10) . . ?
C33 C34 C29 120.0(10) . . ?
O12 C35 O11 128.7(10) . . ?
O12 C35 C32 117.7(10) . . ?
O11 C35 C32 113.6(10) . . ?
O22 C36 O20 127.0(10) 2_455 . ?
O22 C36 C3 117.1(10) 2_455 2_455 ?
O20 C36 C3 115.9(10) . 2_455 ?
O17 C37 O13 124.7(8) 2_564 . ?
O17 C37 C38 116.6(10) 2_564 . ?
O13 C37 C38 118.6(8) . . ?
C39 C38 C41 119.8(9) . . ?
C39 C38 C37 119.3(9) . . ?
C41 C38 C37 120.7(9) . . ?
C38 C39 C40 120.8(10) . . ?
O6 C40 C43 124.5(8) . . ?
O6 C40 C39 116.0(10) . . ?
C43 C40 C39 119.4(9) . . ?
C42 C41 C38 119.0(10) . . ?
C41 C42 C43 122.6(11) . . ?
C40 C43 C42 118.5(9) . . ?
C40 C43 C44 122.7(9) . . ?
C42 C43 C44 118.7(11) . . ?
N6 C44 C43 123.8(11) . . ?
C46A C45A N6 106.9(16) . . ?
C45A C46A N5 116.5(16) . . ?
C46B C45B N6 115(2) . . ?
C45B C46B N5 113.3(17) . . ?
N5 C47 C48 125.7(9) . . ?
C53 C48 C49 119.6(10) . . ?
C53 C48 C47 120.5(9) . . ?
C49 C48 C47 119.7(9) . . ?
C50 C49 C48 121.3(9) . . ?
C49 C50 C51 119.6(9) . . ?
C52 C51 C50 119.2(10) . . ?
C52 C51 C54 117.9(9) . . ?
C50 C51 C54 122.9(9) . . ?
C51 C52 C53 122.6(9) . . ?
O5 C53 C52 118.5(8) . . ?
O5 C53 C48 123.8(10) . . ?
C52 C53 C48 117.6(10) . . ?
O15 C54 O14 120.6(10) . . ?
O15 C54 C51 121.3(10) . . ?
O14 C54 C51 118.0(10) . . ?
O15 C54 Er1 72.4(6) . 1_655 ?
O14 C54 Er1 49.7(5) . 1_655 ?
C51 C54 Er1 160.3(7) . 1_655 ?
O16 C55 N7 125.4(11) . . ?
O27 C60 N9 124.1(13) . . ?
O25 C63 N10 126.4(14) . . ?
O26 C66 N11 129.3(19) . . ?
N8 C69 O28 127(2) . . ?
C10 N1 C9 120.8(8) . . ?
C10 N1 Ni1 127.1(6) . . ?
C9 N1 Ni1 112.0(7) . . ?
C7 N2 C8 118.2(9) . . ?
C7 N2 Ni1 127.6(7) . . ?
C8 N2 Ni1 113.5(7) . . ?
C25 N3 C26 121.0(9) . . ?
C25 N3 Ni2 124.8(8) . . ?
C26 N3 Ni2 113.3(7) . . ?
C28 N4 C27 120.5(9) . . ?
C28 N4 Ni2 127.2(7) . . ?
C27 N4 Ni2 112.4(7) . . ?
C47 N5 C46A 120.4(11) . . ?
C47 N5 C46B 121.7(9) . . ?
C46A N5 C46B 21.7(10) . . ?
C47 N5 Ni3 125.8(7) . . ?
C46A N5 Ni3 112.3(9) . . ?
C46B N5 Ni3 111.8(8) . . ?
C44 N6 C45A 116.6(11) . . ?
C44 N6 C45B 119.6(14) . . ?
C45A N6 C45B 29.1(11) . . ?
C44 N6 Ni3 126.6(8) . . ?
C45A N6 Ni3 114.7(9) . . ?
C45B N6 Ni3 112.1(12) . . ?
C55 N7 C56 123.4(12) . . ?
C55 N7 C57 122.8(12) . . ?
C56 N7 C57 113.7(13) . . ?
C69 N8 C67 121.5(19) . . ?
C69 N8 C68 127.2(18) . . ?
C67 N8 C68 111.2(16) . . ?
C60 N9 C58 119.1(13) . . ?
C60 N9 C59 126.0(14) . . ?
C58 N9 C59 114.7(15) . . ?
C63 N10 C62 123.2(14) . . ?
C63 N10 C61 118.3(14) . . ?
C62 N10 C61 118.6(14) . . ?
C66 N11 C65 119.3(14) . . ?
C66 N11 C64 121.9(15) . . ?
C65 N11 C64 118.7(13) . . ?
C1 O1 Ni1 126.2(6) . . ?
C12 O2 Ni1 124.7(6) . . ?
C30 O3 Ni2 123.5(7) . . ?
C23 O4 Ni2 126.6(7) . . ?
C53 O5 Ni3 128.8(6) . . ?
C40 O6 Ni3 127.0(7) . . ?
C17 O7 Er2 93.6(6) . . ?
C17 O8 Er2 93.4(6) . . ?
C18 O9 Er2 92.6(6) . . ?
C18 O10 Er2 94.3(7) . . ?
C35 O11 Er1 142.2(8) . 2_455 ?
C35 O12 Er1 140.9(7) . . ?
C37 O13 Er2 146.7(6) . . ?
C54 O14 Er1 105.4(7) . 1_655 ?
C54 O15 Er1 82.8(6) . 1_655 ?
C55 O16 Er2 123.0(7) . . ?
C37 O17 Er2 152.2(7) 2_564 . ?
C36 O20 Er1 136.8(8) . . ?
C36 O22 Er1 149.2(8) 2_455 . ?
N2 Ni1 N1 86.3(4) . . ?
N2 Ni1 O1 95.2(3) . . ?
N1 Ni1 O1 175.5(4) . . ?
N2 Ni1 O2 174.5(4) . . ?
N1 Ni1 O2 94.0(3) . . ?
O1 Ni1 O2 84.9(3) . . ?
N4 Ni2 O3 93.9(3) . . ?
N4 Ni2 O4 175.3(4) . . ?
O3 Ni2 O4 85.6(3) . . ?
N4 Ni2 N3 85.4(4) . . ?
O3 Ni2 N3 173.9(4) . . ?
O4 Ni2 N3 95.5(4) . . ?
O5 Ni3 N6 178.0(5) . . ?
O5 Ni3 O6 84.0(3) . . ?
N6 Ni3 O6 95.4(4) . . ?
O5 Ni3 N5 94.8(4) . . ?
N6 Ni3 N5 85.9(4) . . ?
O6 Ni3 N5 177.7(4) . . ?
O22 Er1 O11 80.5(4) . 2_455 ?
O22 Er1 O12 78.6(3) . . ?
O11 Er1 O12 127.2(3) 2_455 . ?
O22 Er1 O20 126.8(3) . . ?
O11 Er1 O20 75.5(3) 2_455 . ?
O12 Er1 O20 79.4(3) . . ?
O22 Er1 O14 125.2(3) . 1_455 ?
O11 Er1 O14 85.5(3) 2_455 1_455 ?
O12 Er1 O14 144.7(3) . 1_455 ?
O20 Er1 O14 99.5(3) . 1_455 ?
O22 Er1 O21 78.9(3) . . ?
O11 Er1 O21 140.6(3) 2_455 . ?
O12 Er1 O21 80.7(3) . . ?
O20 Er1 O21 142.7(3) . . ?
O14 Er1 O21 79.5(3) 1_455 . ?
O22 Er1 O19 143.8(3) . . ?
O11 Er1 O19 135.1(3) 2_455 . ?
O12 Er1 O19 73.6(3) . . ?
O20 Er1 O19 70.0(3) . . ?
O14 Er1 O19 73.0(3) 1_455 . ?
O21 Er1 O19 74.3(3) . . ?
O22 Er1 O15 76.0(3) . 1_455 ?
O11 Er1 O15 71.3(3) 2_455 1_455 ?
O12 Er1 O15 145.1(3) . 1_455 ?
O20 Er1 O15 135.3(3) . 1_455 ?
O14 Er1 O15 49.4(2) 1_455 1_455 ?
O21 Er1 O15 71.3(3) . 1_455 ?
O19 Er1 O15 116.4(3) . 1_455 ?
O22 Er1 C54 100.3(3) . 1_455 ?
O11 Er1 C54 80.4(3) 2_455 1_455 ?
O12 Er1 C54 151.0(3) . 1_455 ?
O20 Er1 C54 121.0(3) . 1_455 ?
O14 Er1 C54 25.0(3) 1_455 1_455 ?
O21 Er1 C54 70.7(3) . 1_455 ?
O19 Er1 C54 93.4(3) . 1_455 ?
O15 Er1 C54 24.8(3) 1_455 1_455 ?
O17 Er2 O13 106.2(3) . . ?
O17 Er2 O18 78.1(3) . . ?
O13 Er2 O18 77.9(3) . . ?
O17 Er2 O16 76.6(3) . . ?
O13 Er2 O16 81.4(3) . . ?
O18 Er2 O16 141.1(3) . . ?
O17 Er2 O10 85.6(3) . . ?
O13 Er2 O10 151.0(3) . . ?
O18 Er2 O10 130.9(3) . . ?
O16 Er2 O10 75.7(3) . . ?
O17 Er2 O7 153.0(3) . . ?
O13 Er2 O7 85.5(3) . . ?
O18 Er2 O7 80.9(3) . . ?
O16 Er2 O7 130.0(3) . . ?
O10 Er2 O7 95.7(3) . . ?
O17 Er2 O8 151.8(3) . . ?
O13 Er2 O8 75.2(2) . . ?
O18 Er2 O8 128.5(2) . . ?
O16 Er2 O8 75.8(2) . . ?
O10 Er2 O8 82.1(3) . . ?
O7 Er2 O8 54.1(3) . . ?
O17 Er2 O9 83.7(3) . . ?
O13 Er2 O9 151.1(3) . . ?
O18 Er2 O9 77.8(3) . . ?
O16 Er2 O9 127.4(3) . . ?
O10 Er2 O9 54.4(3) . . ?
O7 Er2 O9 75.4(3) . . ?
O8 Er2 O9 108.8(3) . . ?
O17 Er2 C18 84.3(3) . . ?
O13 Er2 C18 169.5(3) . . ?
O18 Er2 C18 104.3(3) . . ?
O16 Er2 C18 102.0(3) . . ?
O10 Er2 C18 27.4(3) . . ?
O7 Er2 C18 84.7(3) . . ?
O8 Er2 C18 95.8(3) . . ?
O9 Er2 C18 27.0(3) . . ?
O17 Er2 C17 174.5(3) . . ?
O13 Er2 C17 78.9(3) . . ?
O18 Er2 C17 105.3(3) . . ?
O16 Er2 C17 102.5(3) . . ?
O10 Er2 C17 88.9(3) . . ?
O7 Er2 C17 27.5(3) . . ?
O8 Er2 C17 26.7(3) . . ?
O9 Er2 C17 92.7(3) . . ?
C18 Er2 C17 90.7(3) . . ?

loop_
_geom_bond_atom_site_label_1
_geom_bond_atom_site_label_2
_geom_bond_distance
_geom_bond_site_symmetry_2
_geom_bond_publ_flag
C1 O1 1.304(12) . ?
C1 C6 1.418(14) . ?
C1 C2 1.446(12) . ?
C2 C3 1.350(14) . ?
C3 C4 1.406(15) . ?
C3 C36 1.545(13) 2_455 ?
C4 C5 1.376(14) . ?
C5 C6 1.402(15) . ?
C6 C7 1.457(12) . ?
C7 N2 1.285(14) . ?
C8 C9 1.467(16) . ?
C8 N2 1.512(12) . ?
C9 N1 1.499(12) . ?
C10 N1 1.259(13) . ?
C10 C11 1.432(13) . ?
C11 C15 1.411(14) . ?
C11 C12 1.411(13) . ?
C12 O2 1.311(12) . ?
C12 C13 1.423(14) . ?
C13 C14 1.359(15) . ?
C14 C16 1.418(14) . ?
C14 C17 1.496(13) . ?
C15 C16 1.375(14) . ?
C17 O8 1.257(12) . ?
C17 O7 1.290(12) . ?
C17 Er2 2.793(9) . ?
C18 O9 1.266(14) . ?
C18 O10 1.287(13) . ?
C18 C19 1.470(15) . ?
C18 Er2 2.787(11) . ?
C19 C20 1.367(16) . ?
C19 C24 1.414(15) . ?
C20 C21 1.378(16) . ?
C21 C22 1.408(15) . ?
C22 C23 1.406(16) . ?
C22 C25 1.434(15) . ?
C23 O4 1.340(13) . ?
C23 C24 1.398(14) . ?
C25 N3 1.293(14) . ?
C26 N3 1.468(15) . ?
C26 C27 1.484(15) . ?
C27 N4 1.477(12) . ?
C28 N4 1.303(13) . ?
C28 C29 1.438(14) . ?
C29 C30 1.411(15) . ?
C29 C34 1.421(15) . ?
C30 O3 1.311(12) . ?
C30 C31 1.425(14) . ?
C31 C32 1.392(15) . ?
C32 C33 1.380(15) . ?
C32 C35 1.540(14) . ?
C33 C34 1.367(14) . ?
C35 O12 1.245(15) . ?
C35 O11 1.269(14) . ?
C36 O22 1.241(15) 2_455 ?
C36 O20 1.271(15) . ?
C36 C3 1.545(13) 2_455 ?
C37 O17 1.257(12) 2_564 ?
C37 O13 1.273(13) . ?
C37 C38 1.509(12) . ?
C38 C39 1.390(14) . ?
C38 C41 1.399(16) . ?
C39 C40 1.411(12) . ?
C40 O6 1.315(12) . ?
C40 C43 1.372(16) . ?
C41 C42 1.353(15) . ?
C42 C43 1.422(15) . ?
C43 C44 1.438(13) . ?
C44 N6 1.320(14) . ?
C45A C46A 1.40(3) . ?
C45A N6 1.516(19) . ?
C46A N5 1.45(2) . ?
C45B C46B 1.27(3) . ?
C45B N6 1.53(3) . ?
C46B N5 1.54(2) . ?
C47 N5 1.305(14) . ?
C47 C48 1.421(16) . ?
C48 C53 1.412(12) . ?
C48 C49 1.418(14) . ?
C49 C50 1.373(16) . ?
C50 C51 1.413(13) . ?
C51 C52 1.382(14) . ?
C51 C54 1.486(15) . ?
C52 C53 1.408(16) . ?
C53 O5 1.309(13) . ?
C54 O15 1.226(14) . ?
C54 O14 1.270(13) . ?
C54 Er1 2.900(11) 1_655 ?
C55 O16 1.265(13) . ?
C55 N7 1.293(15) . ?
C56 N7 1.429(19) . ?
C57 N7 1.454(18) . ?
C58 N9 1.45(2) . ?
C59 N9 1.47(2) . ?
C60 O27 1.266(17) . ?
C60 N9 1.299(18) . ?
C61 N10 1.48(2) . ?
C62 N10 1.47(3) . ?
C63 O25 1.230(16) . ?
C63 N10 1.320(17) . ?
C64 N11 1.45(2) . ?
C65 N11 1.43(2) . ?
C66 O26 1.196(19) . ?
C66 N11 1.317(19) . ?
C67 N8 1.45(3) . ?
C68 N8 1.46(2) . ?
C69 N8 1.23(3) . ?
C69 O28 1.29(2) . ?
N1 Ni1 1.860(8) . ?
N2 Ni1 1.844(9) . ?
N3 Ni2 1.860(9) . ?
N4 Ni2 1.840(9) . ?
N5 Ni3 1.853(7) . ?
N6 Ni3 1.828(10) . ?
O1 Ni1 1.861(7) . ?
O2 Ni1 1.868(7) . ?
O3 Ni2 1.855(7) . ?
O4 Ni2 1.855(8) . ?
O5 Ni3 1.809(9) . ?
O6 Ni3 1.845(7) . ?
O7 Er2 2.397(7) . ?
O8 Er2 2.421(7) . ?
O9 Er2 2.426(7) . ?
O10 Er2 2.378(8) . ?
O11 Er1 2.253(7) 2_455 ?
O12 Er1 2.271(8) . ?
O13 Er2 2.250(7) . ?
O14 Er1 2.292(8) 1_655 ?
O15 Er1 2.786(9) 1_655 ?
O16 Er2 2.352(7) . ?
O17 C37 1.257(12) 2_564 ?
O17 Er2 2.228(6) . ?
O18 Er2 2.318(7) . ?
O19 Er1 2.418(7) . ?
O20 Er1 2.288(7) . ?
O21 Er1 2.373(8) . ?
O22 C36 1.241(15) 2_455 ?
O22 Er1 2.233(7) . ?
Er1 O11 2.253(7) 2_455 ?
Er1 O14 2.292(8) 1_455 ?
Er1 O15 2.786(9) 1_455 ?
Er1 C54 2.900(11) 1_455 ?
